data_1543246
loop_
_publ_author_name
'Gerlach, Daniela'
'Brendler, Erica'
'Wagler, J\"org'

_publ_section_title
;
 Hexacoordinate Silicon Compounds with a Dianionic Tetradentate
 (N,N&#x2032;,N&#x2032;,N)-Chelating Ligand
;
_journal_issue 2
_journal_name_full Inorganics
_journal_page_first 8
_journal_paper_doi 10.3390/inorganics4020008
_journal_volume 4
_journal_year 2016
_chemical_formula_moiety 'C30 H26 N4 O2 Si, 0.5(C4 H8 O)'
_chemical_formula_sum 'C32 H30 N4 O2.5 Si'
_chemical_formula_weight 538.69
_chemical_name_systematic
;
 ?
;
_space_group_IT_number 14
_symmetry_cell_setting monoclinic
_symmetry_space_group_name_Hall '-P 2ybc'
_symmetry_space_group_name_H-M 'P 1 21/c 1'
_atom_sites_solution_hydrogens geom
_atom_sites_solution_primary direct
_atom_sites_solution_secondary difmap
_audit_creation_method SHELXL-97
_cell_angle_alpha 90.00
_cell_angle_beta 101.839(2)
_cell_angle_gamma 90.00
_cell_formula_units_Z 8
_cell_length_a 14.3173(4)
_cell_length_b 18.2897(8)
_cell_length_c 21.3671(7)
_cell_measurement_reflns_used 37944
_cell_measurement_temperature 150(2)
_cell_measurement_theta_max 28.30
_cell_measurement_theta_min 2.43
_cell_volume 5476.1(3)
_computing_cell_refinement 'STOE X-AREA'
_computing_data_collection 'STOE X-AREA'
_computing_data_reduction 'STOE X-RED'
_computing_molecular_graphics 'ORTEP32 (Farugia)'
_computing_publication_material 'CIFTAB (Sheldrick)'
_computing_structure_refinement 'SHELXL-97 (Sheldrick, 1997)'
_computing_structure_solution 'SHELXS-97 (Sheldrick, 1990)'
_diffrn_ambient_temperature 150(2)
_diffrn_measured_fraction_theta_full 0.999
_diffrn_measured_fraction_theta_max 0.999
_diffrn_measurement_device_type 'stoe ipds-2t'
_diffrn_measurement_method 'omega scans'
_diffrn_radiation_monochromator graphite
_diffrn_radiation_source 'fine-focus sealed tube'
_diffrn_radiation_type MoK\a
_diffrn_radiation_wavelength 0.71073
_diffrn_reflns_av_R_equivalents 0.0496
_diffrn_reflns_av_sigmaI/netI 0.0363
_diffrn_reflns_limit_h_max 18
_diffrn_reflns_limit_h_min -18
_diffrn_reflns_limit_k_max 24
_diffrn_reflns_limit_k_min -24
_diffrn_reflns_limit_l_max 28
_diffrn_reflns_limit_l_min -28
_diffrn_reflns_number 52823
_diffrn_reflns_theta_full 28.00
_diffrn_reflns_theta_max 28.00
_diffrn_reflns_theta_min 2.43
_exptl_absorpt_coefficient_mu 0.125
_exptl_absorpt_correction_T_max 0.9754
_exptl_absorpt_correction_T_min 0.9401
_exptl_absorpt_correction_type integration
_exptl_absorpt_process_details xshape
_exptl_crystal_colour orange
_exptl_crystal_density_diffrn 1.307
_exptl_crystal_density_method 'not measured'
_exptl_crystal_description polyhedron
_exptl_crystal_F_000 2272
_exptl_crystal_size_max 0.50
_exptl_crystal_size_mid 0.30
_exptl_crystal_size_min 0.20
_refine_diff_density_max 0.678
_refine_diff_density_min -0.590
_refine_diff_density_rms 0.053
_refine_ls_extinction_method none
_refine_ls_goodness_of_fit_ref 1.047
_refine_ls_hydrogen_treatment constr
_refine_ls_matrix_type full
_refine_ls_number_parameters 716
_refine_ls_number_reflns 13197
_refine_ls_number_restraints 0
_refine_ls_restrained_S_all 1.047
_refine_ls_R_factor_all 0.0744
_refine_ls_R_factor_gt 0.0441
_refine_ls_shift/su_max 0.001
_refine_ls_shift/su_mean 0.000
_refine_ls_structure_factor_coef Fsqd
_refine_ls_weighting_details 'calc w=1/[\s^2^(Fo^2^)+(0.0490P)^2^+2.2187P] where P=(Fo^2^+2Fc^2^)/3'
_refine_ls_weighting_scheme calc
_refine_ls_wR_factor_gt 0.1013
_refine_ls_wR_factor_ref 0.1129
_reflns_number_gt 9457
_reflns_number_total 13197
_reflns_threshold_expression >2sigma(I)
_cod_data_source_file dg211b01.cif
_cod_data_source_block dg211b01
_cod_depositor_comments
;

2019-01-27
Z value and formula fixed to values more according to usual
chemical conventions.                 miguel
;
_cod_original_formula_sum 'C64 H60 N8 O5 Si2'
_cod_original_formula_weight 1077.38
_cod_original_formula_moiety '2(C30 H26 N4 O2 Si), C4 H8 O'
_cod_original_formula_units_Z 4
_cod_original_sg_symbol_H-M 'P 21/c'
_cod_database_code 1543246

loop_
_symmetry_equiv_pos_as_xyz
'x, y, z'
'-x, y+1/2, -z+1/2'
'-x, -y, -z'
'x, -y-1/2, z-1/2'

loop_
_atom_site_label
_atom_site_type_symbol
_atom_site_fract_x
_atom_site_fract_y
_atom_site_fract_z
_atom_site_U_iso_or_equiv
_atom_site_adp_type
_atom_site_occupancy
_atom_site_symmetry_multiplicity
_atom_site_calc_flag
_atom_site_refinement_flags
Si1 Si 0.39179(3) 0.11019(2) 0.36204(2) 0.01848(10) Uani 1 1 d .
O1 O 0.18374(10) 0.10836(8) 0.59108(6) 0.0370(3) Uani 1 1 d .
O2 O 0.58725(11) 0.13582(8) 0.12912(7) 0.0403(3) Uani 1 1 d .
N1 N 0.49976(9) 0.15638(8) 0.41385(7) 0.0232(3) Uani 1 1 d .
N2 N 0.46103(9) 0.02232(8) 0.39099(6) 0.0208(3) Uani 1 1 d .
N3 N 0.30152(9) 0.04078(7) 0.31805(6) 0.0189(3) Uani 1 1 d .
N4 N 0.29638(9) 0.17907(8) 0.32697(6) 0.0199(3) Uani 1 1 d .
C1 C 0.53824(12) 0.22299(11) 0.42804(9) 0.0283(4) Uani 1 1 d .
H1 H 0.5109 0.2678 0.4108 0.034 Uiso 1 1 calc R
C2 C 0.62517(13) 0.21614(12) 0.47237(9) 0.0342(4) Uani 1 1 d .
H2 H 0.6660 0.2550 0.4902 0.041 Uiso 1 1 calc R
C3 C 0.64035(12) 0.14256(11) 0.48520(9) 0.0311(4) Uani 1 1 d .
H3 H 0.6933 0.1213 0.5134 0.037 Uiso 1 1 calc R
C4 C 0.56267(11) 0.10554(10) 0.44861(8) 0.0245(4) Uani 1 1 d .
C5 C 0.53928(11) 0.03146(10) 0.43461(8) 0.0247(4) Uani 1 1 d .
H5 H 0.5767 -0.0081 0.4549 0.030 Uiso 1 1 calc R
C6 C 0.41797(11) -0.04359(9) 0.36654(8) 0.0221(3) Uani 1 1 d .
C7 C 0.45362(13) -0.11374(10) 0.38026(9) 0.0293(4) Uani 1 1 d .
H7 H 0.5132 -0.1210 0.4088 0.035 Uiso 1 1 calc R
C8 C 0.40106(14) -0.17293(10) 0.35177(10) 0.0335(4) Uani 1 1 d .
H8 H 0.4250 -0.2211 0.3607 0.040 Uiso 1 1 calc R
C9 C 0.31361(14) -0.16257(10) 0.31023(9) 0.0304(4) Uani 1 1 d .
H9 H 0.2786 -0.2038 0.2911 0.036 Uiso 1 1 calc R
C10 C 0.27675(12) -0.09291(9) 0.29630(8) 0.0244(3) Uani 1 1 d .
H10 H 0.2170 -0.0862 0.2679 0.029 Uiso 1 1 calc R
C11 C 0.32871(11) -0.03307(9) 0.32457(8) 0.0207(3) Uani 1 1 d .
C12 C 0.21844(11) 0.06864(9) 0.29097(8) 0.0207(3) Uani 1 1 d .
H12 H 0.1666 0.0395 0.2698 0.025 Uiso 1 1 calc R
C13 C 0.21257(11) 0.14506(9) 0.29588(8) 0.0210(3) Uani 1 1 d .
C14 C 0.14288(12) 0.19847(10) 0.27481(8) 0.0237(3) Uani 1 1 d .
H14 H 0.0791 0.1903 0.2527 0.028 Uiso 1 1 calc R
C15 C 0.18545(13) 0.26539(10) 0.29265(8) 0.0260(4) Uani 1 1 d .
H15 H 0.1562 0.3120 0.2848 0.031 Uiso 1 1 calc R
C16 C 0.27985(12) 0.25159(9) 0.32446(8) 0.0229(3) Uani 1 1 d .
H16 H 0.3252 0.2880 0.3416 0.028 Uiso 1 1 calc R
C17 C 0.33054(11) 0.10635(9) 0.43783(8) 0.0202(3) Uani 1 1 d .
C18 C 0.26761(12) 0.05067(10) 0.44924(8) 0.0237(3) Uani 1 1 d .
H18 H 0.2569 0.0101 0.4209 0.028 Uiso 1 1 calc R
C19 C 0.22064(12) 0.05263(10) 0.50023(9) 0.0271(4) Uani 1 1 d .
H19 H 0.1793 0.0137 0.5060 0.033 Uiso 1 1 calc R
C20 C 0.23372(12) 0.11114(10) 0.54271(8) 0.0260(4) Uani 1 1 d .
C21 C 0.29522(12) 0.16709(10) 0.53388(8) 0.0269(4) Uani 1 1 d .
H21 H 0.3055 0.2075 0.5624 0.032 Uiso 1 1 calc R
C22 C 0.34198(12) 0.16333(10) 0.48232(8) 0.0248(4) Uani 1 1 d .
H22 H 0.3841 0.2020 0.4773 0.030 Uiso 1 1 calc R
C23 C 0.18091(16) 0.17313(13) 0.62766(11) 0.0437(5) Uani 1 1 d .
H23A H 0.2455 0.1850 0.6510 0.065 Uiso 1 1 calc R
H23B H 0.1392 0.1653 0.6582 0.065 Uiso 1 1 calc R
H23C H 0.1561 0.2136 0.5990 0.065 Uiso 1 1 calc R
C24 C 0.45170(11) 0.12015(9) 0.28712(8) 0.0215(3) Uani 1 1 d .
C25 C 0.40008(13) 0.13508(13) 0.22587(9) 0.0356(5) Uani 1 1 d .
H25 H 0.3330 0.1416 0.2202 0.043 Uiso 1 1 calc R
C26 C 0.44171(14) 0.14100(12) 0.17192(9) 0.0367(5) Uani 1 1 d .
H26 H 0.4031 0.1506 0.1310 0.044 Uiso 1 1 calc R
C27 C 0.53873(14) 0.13275(10) 0.17877(9) 0.0298(4) Uani 1 1 d .
C28 C 0.59313(13) 0.12103(12) 0.23900(10) 0.0367(5) Uani 1 1 d .
H28 H 0.6606 0.1178 0.2448 0.044 Uiso 1 1 calc R
C29 C 0.55002(13) 0.11392(11) 0.29120(9) 0.0312(4) Uani 1 1 d .
H29 H 0.5894 0.1043 0.3318 0.037 Uiso 1 1 calc R
C30 C 0.5313(2) 0.13479(15) 0.06590(11) 0.0546(7) Uani 1 1 d .
H30A H 0.4875 0.0931 0.0611 0.082 Uiso 1 1 calc R
H30B H 0.5733 0.1304 0.0352 0.082 Uiso 1 1 calc R
H30C H 0.4946 0.1802 0.0578 0.082 Uiso 1 1 calc R
Si2 Si 0.95155(3) 0.15453(2) 0.90509(2) 0.01804(10) Uani 1 1 d .
O3 O 0.93465(9) 0.12860(7) 1.19179(6) 0.0289(3) Uani 1 1 d .
O4 O 0.95423(10) 0.09597(7) 0.61989(6) 0.0309(3) Uani 1 1 d .
N5 N 0.85738(11) 0.08010(8) 0.89162(7) 0.0243(3) Uani 1 1 d .
N6 N 0.84320(9) 0.21767(8) 0.88231(6) 0.0200(3) Uani 1 1 d .
N7 N 1.01860(9) 0.24542(8) 0.91057(6) 0.0198(3) Uani 1 1 d .
N8 N 1.07602(10) 0.11410(8) 0.92830(6) 0.0232(3) Uani 1 1 d .
C31 C 0.84957(17) 0.00755(11) 0.89679(9) 0.0364(5) Uani 1 1 d .
H31 H 0.9012 -0.0249 0.9115 0.044 Uiso 1 1 calc R
C32 C 0.75396(19) -0.01348(13) 0.87737(11) 0.0506(6) Uani 1 1 d .
H32 H 0.7299 -0.0620 0.8764 0.061 Uiso 1 1 calc R
C33 C 0.70091(16) 0.04906(13) 0.85981(10) 0.0438(5) Uani 1 1 d .
H33 H 0.6338 0.0519 0.8446 0.053 Uiso 1 1 calc R
C34 C 0.76580(13) 0.10755(11) 0.86888(8) 0.0278(4) Uani 1 1 d .
C35 C 0.76067(12) 0.18416(11) 0.86464(8) 0.0256(4) Uani 1 1 d .
H35 H 0.7024 0.2097 0.8502 0.031 Uiso 1 1 calc R
C36 C 0.86289(12) 0.29283(9) 0.88570(7) 0.0210(3) Uani 1 1 d .
C37 C 0.79647(13) 0.34932(10) 0.87652(8) 0.0278(4) Uani 1 1 d .
H37 H 0.7301 0.3388 0.8671 0.033 Uiso 1 1 calc R
C38 C 0.82779(15) 0.42086(10) 0.88126(9) 0.0331(4) Uani 1 1 d .
H38 H 0.7826 0.4596 0.8751 0.040 Uiso 1 1 calc R
C39 C 0.92448(16) 0.43688(10) 0.89499(9) 0.0340(4) Uani 1 1 d .
H39 H 0.9448 0.4864 0.8979 0.041 Uiso 1 1 calc R
C40 C 0.99228(14) 0.38106(10) 0.90454(8) 0.0279(4) Uani 1 1 d .
H40 H 1.0584 0.3924 0.9137 0.034 Uiso 1 1 calc R
C41 C 0.96193(12) 0.30856(9) 0.90053(7) 0.0207(3) Uani 1 1 d .
C42 C 1.11196(12) 0.24014(10) 0.92300(8) 0.0241(3) Uani 1 1 d .
H42 H 1.1530 0.2813 0.9248 0.029 Uiso 1 1 calc R
C43 C 1.14594(12) 0.16786(11) 0.93343(8) 0.0258(4) Uani 1 1 d .
C44 C 1.23586(14) 0.13515(13) 0.95277(10) 0.0386(5) Uani 1 1 d .
H44 H 1.2960 0.1591 0.9600 0.046 Uiso 1 1 calc R
C45 C 1.21970(15) 0.06090(13) 0.95929(10) 0.0431(5) Uani 1 1 d .
H45 H 1.2669 0.0242 0.9716 0.052 Uiso 1 1 calc R
C46 C 1.12073(14) 0.05024(11) 0.94439(9) 0.0322(4) Uani 1 1 d .
H46 H 1.0898 0.0045 0.9455 0.039 Uiso 1 1 calc R
C47 C 0.94338(11) 0.15736(9) 0.99665(7) 0.0196(3) Uani 1 1 d .
C48 C 1.02399(12) 0.15902(10) 1.04659(8) 0.0239(3) Uani 1 1 d .
H48 H 1.0848 0.1660 1.0362 0.029 Uiso 1 1 calc R
C49 C 1.01947(12) 0.15099(10) 1.11061(8) 0.0256(4) Uani 1 1 d .
H49 H 1.0763 0.1527 1.1427 0.031 Uiso 1 1 calc R
C50 C 0.93157(12) 0.14043(9) 1.12780(8) 0.0219(3) Uani 1 1 d .
C51 C 0.84921(12) 0.14220(10) 1.08088(8) 0.0255(4) Uani 1 1 d .
H51 H 0.7884 0.1379 1.0919 0.031 Uiso 1 1 calc R
C52 C 0.85650(12) 0.15038(10) 1.01699(8) 0.0245(3) Uani 1 1 d .
H52 H 0.7992 0.1513 0.9854 0.029 Uiso 1 1 calc R
C53 C 0.84641(14) 0.11285(13) 1.20977(9) 0.0374(5) Uani 1 1 d .
H53A H 0.8026 0.1541 1.1981 0.056 Uiso 1 1 calc R
H53B H 0.8575 0.1050 1.2561 0.056 Uiso 1 1 calc R
H53C H 0.8184 0.0687 1.1875 0.056 Uiso 1 1 calc R
C54 C 0.95949(11) 0.14267(9) 0.81422(7) 0.0191(3) Uani 1 1 d .
C55 C 0.93499(11) 0.19616(9) 0.76727(8) 0.0204(3) Uani 1 1 d .
H55 H 0.9182 0.2434 0.7799 0.025 Uiso 1 1 calc R
C56 C 0.93382(12) 0.18396(9) 0.70239(8) 0.0218(3) Uani 1 1 d .
H56 H 0.9168 0.2223 0.6722 0.026 Uiso 1 1 calc R
C57 C 0.95761(12) 0.11555(10) 0.68248(8) 0.0224(3) Uani 1 1 d .
C58 C 0.98604(12) 0.06095(9) 0.72819(8) 0.0241(3) Uani 1 1 d .
H58 H 1.0050 0.0144 0.7155 0.029 Uiso 1 1 calc R
C59 C 0.98657(12) 0.07472(9) 0.79215(8) 0.0230(3) Uani 1 1 d .
H59 H 1.0060 0.0368 0.8224 0.028 Uiso 1 1 calc R
C60 C 0.91860(16) 0.14913(12) 0.57182(9) 0.0367(4) Uani 1 1 d .
H60A H 0.8539 0.1636 0.5753 0.055 Uiso 1 1 calc R
H60B H 0.9171 0.1281 0.5294 0.055 Uiso 1 1 calc R
H60C H 0.9603 0.1921 0.5778 0.055 Uiso 1 1 calc R
O5 O 0.46432(14) 0.37351(10) 0.33799(9) 0.0601(5) Uani 1 1 d .
C61 C 0.4666(2) 0.35908(18) 0.27291(14) 0.0678(8) Uani 1 1 d .
H61A H 0.4411 0.3096 0.2608 0.081 Uiso 1 1 calc R
H61B H 0.5330 0.3615 0.2664 0.081 Uiso 1 1 calc R
C62 C 0.4048(3) 0.4172(2) 0.23186(19) 0.0857(10) Uani 1 1 d .
H62A H 0.4437 0.4598 0.2244 0.103 Uiso 1 1 calc R
H62B H 0.3725 0.3967 0.1901 0.103 Uiso 1 1 calc R
C63 C 0.3372(3) 0.4370(2) 0.2698(2) 0.0962(13) Uani 1 1 d .
H63A H 0.2842 0.4013 0.2647 0.115 Uiso 1 1 calc R
H63B H 0.3106 0.4864 0.2584 0.115 Uiso 1 1 calc R
C64 C 0.3963(3) 0.43561(16) 0.3368(2) 0.1036(16) Uani 1 1 d .
H64A H 0.4313 0.4822 0.3469 0.124 Uiso 1 1 calc R
H64B H 0.3553 0.4277 0.3683 0.124 Uiso 1 1 calc R

loop_
_atom_site_aniso_label
_atom_site_aniso_U_11
_atom_site_aniso_U_22
_atom_site_aniso_U_33
_atom_site_aniso_U_23
_atom_site_aniso_U_13
_atom_site_aniso_U_12
Si1 0.01466(19) 0.0220(2) 0.0183(2) -0.00127(18) 0.00216(16) -0.00161(17)
O1 0.0428(8) 0.0427(8) 0.0321(7) -0.0002(6) 0.0232(6) 0.0002(6)
O2 0.0506(9) 0.0439(8) 0.0334(7) 0.0011(6) 0.0248(7) -0.0066(7)
N1 0.0187(6) 0.0293(8) 0.0219(7) -0.0050(6) 0.0049(5) -0.0040(6)
N2 0.0179(6) 0.0250(7) 0.0194(7) -0.0003(6) 0.0037(5) 0.0007(5)
N3 0.0171(6) 0.0200(7) 0.0194(6) -0.0002(5) 0.0029(5) -0.0017(5)
N4 0.0187(6) 0.0226(7) 0.0181(6) -0.0001(5) 0.0032(5) -0.0004(5)
C1 0.0254(8) 0.0327(10) 0.0289(9) -0.0086(8) 0.0103(7) -0.0080(7)
C2 0.0241(8) 0.0473(12) 0.0321(10) -0.0150(9) 0.0075(8) -0.0146(8)
C3 0.0194(8) 0.0476(12) 0.0253(9) -0.0060(8) 0.0020(7) -0.0043(8)
C4 0.0165(7) 0.0380(10) 0.0187(8) -0.0011(7) 0.0026(6) -0.0013(7)
C5 0.0172(7) 0.0369(10) 0.0195(8) 0.0014(7) 0.0028(6) 0.0026(7)
C6 0.0216(7) 0.0253(8) 0.0202(8) 0.0001(7) 0.0060(6) 0.0001(6)
C7 0.0285(9) 0.0312(10) 0.0278(9) 0.0038(8) 0.0049(7) 0.0071(8)
C8 0.0396(10) 0.0222(9) 0.0396(11) 0.0010(8) 0.0104(9) 0.0055(8)
C9 0.0347(9) 0.0222(9) 0.0347(10) -0.0034(8) 0.0086(8) -0.0034(7)
C10 0.0237(8) 0.0257(9) 0.0238(8) -0.0017(7) 0.0052(7) -0.0022(7)
C11 0.0208(7) 0.0219(8) 0.0205(8) 0.0007(6) 0.0066(6) 0.0000(6)
C12 0.0171(7) 0.0246(8) 0.0194(8) -0.0007(7) 0.0013(6) -0.0029(6)
C13 0.0173(7) 0.0268(9) 0.0183(7) 0.0008(6) 0.0025(6) -0.0014(6)
C14 0.0212(8) 0.0308(9) 0.0187(8) 0.0003(7) 0.0030(6) 0.0039(7)
C15 0.0297(9) 0.0264(9) 0.0225(8) 0.0030(7) 0.0070(7) 0.0069(7)
C16 0.0276(8) 0.0209(8) 0.0223(8) -0.0013(7) 0.0096(7) -0.0016(7)
C17 0.0152(7) 0.0262(8) 0.0187(7) 0.0023(7) 0.0021(6) 0.0032(6)
C18 0.0238(8) 0.0246(9) 0.0231(8) 0.0010(7) 0.0059(7) 0.0012(7)
C19 0.0263(8) 0.0290(9) 0.0274(9) 0.0051(7) 0.0090(7) -0.0001(7)
C20 0.0239(8) 0.0342(10) 0.0214(8) 0.0049(7) 0.0080(7) 0.0062(7)
C21 0.0258(8) 0.0317(10) 0.0233(8) -0.0043(7) 0.0052(7) 0.0031(7)
C22 0.0214(8) 0.0292(9) 0.0243(8) -0.0005(7) 0.0056(7) -0.0027(7)
C23 0.0463(12) 0.0527(13) 0.0383(11) -0.0074(10) 0.0234(10) 0.0049(10)
C24 0.0203(7) 0.0219(8) 0.0226(8) -0.0028(7) 0.0056(6) -0.0045(6)
C25 0.0232(8) 0.0593(13) 0.0242(9) 0.0001(9) 0.0046(7) -0.0061(9)
C26 0.0356(10) 0.0539(13) 0.0199(9) 0.0007(9) 0.0042(8) -0.0093(9)
C27 0.0398(10) 0.0257(9) 0.0285(9) -0.0030(7) 0.0181(8) -0.0073(8)
C28 0.0245(9) 0.0535(13) 0.0350(10) 0.0054(9) 0.0134(8) 0.0009(9)
C29 0.0232(8) 0.0452(11) 0.0261(9) 0.0045(8) 0.0070(7) 0.0000(8)
C30 0.0769(17) 0.0634(16) 0.0305(11) -0.0053(11) 0.0272(12) -0.0194(14)
Si2 0.0202(2) 0.0182(2) 0.0162(2) -0.00003(17) 0.00507(16) 0.00062(17)
O3 0.0324(6) 0.0391(7) 0.0169(6) 0.0014(5) 0.0092(5) -0.0042(6)
O4 0.0459(8) 0.0308(7) 0.0178(6) -0.0026(5) 0.0107(6) 0.0007(6)
N5 0.0348(8) 0.0220(7) 0.0178(7) -0.0032(6) 0.0090(6) -0.0069(6)
N6 0.0211(6) 0.0227(7) 0.0168(6) -0.0001(5) 0.0053(5) -0.0002(5)
N7 0.0206(6) 0.0223(7) 0.0169(6) -0.0010(5) 0.0047(5) -0.0007(5)
N8 0.0263(7) 0.0269(7) 0.0177(6) 0.0021(6) 0.0072(6) 0.0072(6)
C31 0.0610(13) 0.0231(9) 0.0274(10) -0.0008(8) 0.0143(9) -0.0093(9)
C32 0.0733(16) 0.0381(12) 0.0394(12) 0.0008(10) 0.0090(11) -0.0317(12)
C33 0.0454(12) 0.0530(14) 0.0308(10) -0.0008(10) 0.0029(9) -0.0273(11)
C34 0.0285(9) 0.0347(10) 0.0202(8) -0.0003(7) 0.0047(7) -0.0102(8)
C35 0.0210(8) 0.0377(10) 0.0177(8) -0.0002(7) 0.0028(6) -0.0028(7)
C36 0.0273(8) 0.0212(8) 0.0154(7) 0.0003(6) 0.0064(6) 0.0014(6)
C37 0.0317(9) 0.0300(9) 0.0230(8) 0.0034(7) 0.0090(7) 0.0088(7)
C38 0.0512(12) 0.0256(9) 0.0256(9) 0.0024(8) 0.0153(9) 0.0129(9)
C39 0.0624(13) 0.0167(8) 0.0269(9) -0.0010(7) 0.0183(9) -0.0003(8)
C40 0.0390(10) 0.0247(9) 0.0221(8) -0.0027(7) 0.0110(7) -0.0066(8)
C41 0.0263(8) 0.0213(8) 0.0154(7) -0.0007(6) 0.0066(6) 0.0001(6)
C42 0.0200(8) 0.0345(9) 0.0177(8) 0.0007(7) 0.0040(6) -0.0043(7)
C43 0.0209(8) 0.0396(10) 0.0180(8) 0.0025(7) 0.0070(6) 0.0025(7)
C44 0.0240(9) 0.0606(14) 0.0321(10) 0.0118(10) 0.0080(8) 0.0118(9)
C45 0.0375(11) 0.0590(14) 0.0346(11) 0.0147(10) 0.0117(9) 0.0270(10)
C46 0.0411(10) 0.0334(10) 0.0241(9) 0.0044(8) 0.0114(8) 0.0148(8)
C47 0.0253(8) 0.0180(7) 0.0167(7) 0.0003(6) 0.0069(6) 0.0018(6)
C48 0.0234(8) 0.0283(9) 0.0215(8) -0.0026(7) 0.0085(6) -0.0023(7)
C49 0.0243(8) 0.0339(10) 0.0185(8) -0.0039(7) 0.0043(6) -0.0010(7)
C50 0.0286(8) 0.0221(8) 0.0167(7) -0.0014(6) 0.0083(6) -0.0001(7)
C51 0.0239(8) 0.0323(10) 0.0228(8) -0.0016(7) 0.0103(7) -0.0008(7)
C52 0.0223(8) 0.0319(9) 0.0193(8) -0.0003(7) 0.0041(6) 0.0027(7)
C53 0.0380(10) 0.0529(13) 0.0256(9) 0.0034(9) 0.0167(8) -0.0083(9)
C54 0.0193(7) 0.0212(8) 0.0170(7) -0.0013(6) 0.0041(6) -0.0027(6)
C55 0.0228(8) 0.0187(8) 0.0201(8) -0.0017(6) 0.0050(6) -0.0026(6)
C56 0.0251(8) 0.0225(8) 0.0179(8) 0.0015(6) 0.0048(6) -0.0032(6)
C57 0.0238(8) 0.0268(9) 0.0180(8) -0.0034(7) 0.0073(6) -0.0043(7)
C58 0.0282(8) 0.0220(8) 0.0236(8) -0.0033(7) 0.0089(7) 0.0017(7)
C59 0.0267(8) 0.0222(8) 0.0209(8) 0.0024(7) 0.0071(7) 0.0021(7)
C60 0.0523(12) 0.0378(11) 0.0193(8) -0.0004(8) 0.0059(8) -0.0028(9)
O5 0.0815(13) 0.0464(10) 0.0612(11) -0.0056(9) 0.0353(10) -0.0156(9)
C61 0.0730(19) 0.075(2) 0.0643(18) -0.0083(15) 0.0347(15) -0.0174(16)
C62 0.080(2) 0.081(2) 0.097(3) 0.004(2) 0.021(2) -0.0025(19)
C63 0.082(2) 0.080(3) 0.137(4) 0.033(2) 0.046(3) -0.0106(19)
C64 0.176(4) 0.0340(15) 0.137(4) -0.0081(18) 0.117(4) -0.017(2)

loop_
_atom_type_symbol
_atom_type_description
_atom_type_scat_dispersion_real
_atom_type_scat_dispersion_imag
_atom_type_scat_source
C C 0.0033 0.0016 'International Tables Vol C Tables 4.2.6.8 and 6.1.1.4'
H H 0.0000 0.0000 'International Tables Vol C Tables 4.2.6.8 and 6.1.1.4'
N N 0.0061 0.0033 'International Tables Vol C Tables 4.2.6.8 and 6.1.1.4'
O O 0.0106 0.0060 'International Tables Vol C Tables 4.2.6.8 and 6.1.1.4'
Si Si 0.0817 0.0704 'International Tables Vol C Tables 4.2.6.8 and 6.1.1.4'

loop_
_geom_angle_atom_site_label_1
_geom_angle_atom_site_label_2
_geom_angle_atom_site_label_3
_geom_angle
N4 Si1 N1 111.60(7)
N4 Si1 N3 83.54(6)
N1 Si1 N3 164.80(7)
N4 Si1 N2 164.73(6)
N1 Si1 N2 83.13(6)
N3 Si1 N2 81.68(6)
N4 Si1 C24 90.91(7)
N1 Si1 C24 89.69(6)
N3 Si1 C24 91.43(6)
N2 Si1 C24 93.26(6)
N4 Si1 C17 86.74(6)
N1 Si1 C17 89.05(6)
N3 Si1 C17 90.59(6)
N2 Si1 C17 89.60(6)
C24 Si1 C17 176.72(7)
C20 O1 C23 117.39(15)
C27 O2 C30 117.02(17)
C1 N1 C4 107.05(15)
C1 N1 Si1 141.12(13)
C4 N1 Si1 111.82(11)
C5 N2 C6 128.23(15)
C5 N2 Si1 115.50(12)
C6 N2 Si1 116.08(11)
C12 N3 C11 128.59(14)
C12 N3 Si1 114.70(11)
C11 N3 Si1 116.33(10)
C16 N4 C13 107.07(14)
C16 N4 Si1 140.97(12)
C13 N4 Si1 111.85(11)
N1 C1 C2 109.62(18)
N1 C1 H1 125.2
C2 C1 H1 125.2
C3 C2 C1 107.57(17)
C3 C2 H2 126.2
C1 C2 H2 126.2
C2 C3 C4 106.64(17)
C2 C3 H3 126.7
C4 C3 H3 126.7
C3 C4 N1 109.12(17)
C3 C4 C5 135.27(17)
N1 C4 C5 115.25(14)
N2 C5 C4 113.77(16)
N2 C5 H5 123.1
C4 C5 H5 123.1
C7 C6 N2 126.84(16)
C7 C6 C11 120.26(16)
N2 C6 C11 112.90(14)
C8 C7 C6 119.05(17)
C8 C7 H7 120.5
C6 C7 H7 120.5
C7 C8 C9 120.69(17)
C7 C8 H8 119.7
C9 C8 H8 119.7
C10 C9 C8 120.98(17)
C10 C9 H9 119.5
C8 C9 H9 119.5
C9 C10 C11 118.93(16)
C9 C10 H10 120.5
C11 C10 H10 120.5
C10 C11 N3 126.98(15)
C10 C11 C6 120.09(15)
N3 C11 C6 112.90(14)
N3 C12 C13 114.54(15)
N3 C12 H12 122.7
C13 C12 H12 122.7
N4 C13 C14 109.18(15)
N4 C13 C12 114.88(14)
C14 C13 C12 135.89(16)
C15 C14 C13 106.44(15)
C15 C14 H14 126.8
C13 C14 H14 126.8
C14 C15 C16 107.42(15)
C14 C15 H15 126.3
C16 C15 H15 126.3
N4 C16 C15 109.87(15)
N4 C16 H16 125.1
C15 C16 H16 125.1
C22 C17 C18 114.19(14)
C22 C17 Si1 121.08(12)
C18 C17 Si1 124.57(12)
C19 C18 C17 122.91(16)
C19 C18 H18 118.5
C17 C18 H18 118.5
C20 C19 C18 120.54(16)
C20 C19 H19 119.7
C18 C19 H19 119.7
O1 C20 C21 124.94(17)
O1 C20 C19 116.20(16)
C21 C20 C19 118.86(15)
C20 C21 C22 119.27(16)
C20 C21 H21 120.4
C22 C21 H21 120.4
C17 C22 C21 124.22(16)
C17 C22 H22 117.9
C21 C22 H22 117.9
O1 C23 H23A 109.5
O1 C23 H23B 109.5
H23A C23 H23B 109.5
O1 C23 H23C 109.5
H23A C23 H23C 109.5
H23B C23 H23C 109.5
C25 C24 C29 114.12(15)
C25 C24 Si1 123.06(12)
C29 C24 Si1 122.81(13)
C24 C25 C26 123.59(17)
C24 C25 H25 118.2
C26 C25 H25 118.2
C27 C26 C25 119.55(18)
C27 C26 H26 120.2
C25 C26 H26 120.2
C26 C27 C28 118.80(16)
C26 C27 O2 124.70(18)
C28 C27 O2 116.50(17)
C27 C28 C29 120.41(17)
C27 C28 H28 119.8
C29 C28 H28 119.8
C28 C29 C24 123.44(18)
C28 C29 H29 118.3
C24 C29 H29 118.3
O2 C30 H30A 109.5
O2 C30 H30B 109.5
H30A C30 H30B 109.5
O2 C30 H30C 109.5
H30A C30 H30C 109.5
H30B C30 H30C 109.5
N5 Si2 N8 111.11(7)
N5 Si2 N7 165.12(7)
N8 Si2 N7 83.69(6)
N5 Si2 N6 83.14(6)
N8 Si2 N6 165.72(7)
N7 Si2 N6 82.04(6)
N5 Si2 C54 87.40(6)
N8 Si2 C54 88.50(6)
N7 Si2 C54 91.51(6)
N6 Si2 C54 91.33(6)
N5 Si2 C47 89.11(6)
N8 Si2 C47 89.70(6)
N7 Si2 C47 92.71(6)
N6 Si2 C47 91.51(6)
C54 Si2 C47 175.21(7)
C50 O3 C53 116.79(14)
C57 O4 C60 117.22(14)
C31 N5 C34 107.28(16)
C31 N5 Si2 140.21(15)
C34 N5 Si2 112.51(12)
C35 N6 C36 129.10(15)
C35 N6 Si2 115.16(12)
C36 N6 Si2 115.74(11)
C42 N7 C41 128.69(15)
C42 N7 Si2 115.25(12)
C41 N7 Si2 116.06(10)
C46 N8 C43 107.28(15)
C46 N8 Si2 141.12(14)
C43 N8 Si2 111.52(11)
N5 C31 C32 109.9(2)
N5 C31 H31 125.0
C32 C31 H31 125.0
C33 C32 C31 107.61(19)
C33 C32 H32 126.2
C31 C32 H32 126.2
C32 C33 C34 106.4(2)
C32 C33 H33 126.8
C34 C33 H33 126.8
N5 C34 C33 108.78(18)
N5 C34 C35 114.47(15)
C33 C34 C35 136.61(19)
N6 C35 C34 114.46(16)
N6 C35 H35 122.8
C34 C35 H35 122.8
C37 C36 N6 126.63(16)
C37 C36 C41 120.30(16)
N6 C36 C41 113.07(14)
C38 C37 C36 119.44(17)
C38 C37 H37 120.3
C36 C37 H37 120.3
C37 C38 C39 120.75(17)
C37 C38 H38 119.6
C39 C38 H38 119.6
C38 C39 C40 120.73(17)
C38 C39 H39 119.6
C40 C39 H39 119.6
C41 C40 C39 119.28(18)
C41 C40 H40 120.4
C39 C40 H40 120.4
C40 C41 N7 127.68(16)
C40 C41 C36 119.49(16)
N7 C41 C36 112.82(14)
N7 C42 C43 113.90(16)
N7 C42 H42 123.1
C43 C42 H42 123.1
N8 C43 C44 108.89(17)
N8 C43 C42 115.50(14)
C44 C43 C42 135.42(18)
C45 C44 C43 106.55(18)
C45 C44 H44 126.7
C43 C44 H44 126.7
C44 C45 C46 107.14(18)
C44 C45 H45 126.4
C46 C45 H45 126.4
N8 C46 C45 110.13(19)
N8 C46 H46 124.9
C45 C46 H46 124.9
C48 C47 C52 114.16(14)
C48 C47 Si2 123.02(11)
C52 C47 Si2 122.52(12)
C49 C48 C47 123.31(15)
C49 C48 H48 118.3
C47 C48 H48 118.3
C48 C49 C50 120.02(16)
C48 C49 H49 120.0
C50 C49 H49 120.0
O3 C50 C51 124.95(15)
O3 C50 C49 115.89(15)
C51 C50 C49 119.16(15)
C50 C51 C52 119.14(15)
C50 C51 H51 120.4
C52 C51 H51 120.4
C51 C52 C47 124.04(16)
C51 C52 H52 118.0
C47 C52 H52 118.0
O3 C53 H53A 109.5
O3 C53 H53B 109.5
H53A C53 H53B 109.5
O3 C53 H53C 109.5
H53A C53 H53C 109.5
H53B C53 H53C 109.5
C55 C54 C59 115.04(14)
C55 C54 Si2 124.92(12)
C59 C54 Si2 119.94(12)
C54 C55 C56 123.42(15)
C54 C55 H55 118.3
C56 C55 H55 118.3
C57 C56 C55 119.58(15)
C57 C56 H56 120.2
C55 C56 H56 120.2
O4 C57 C56 124.85(16)
O4 C57 C58 116.13(15)
C56 C57 C58 119.01(15)
C59 C58 C57 120.02(15)
C59 C58 H58 120.0
C57 C58 H58 120.0
C58 C59 C54 122.85(16)
C58 C59 H59 118.6
C54 C59 H59 118.6
O4 C60 H60A 109.5
O4 C60 H60B 109.5
H60A C60 H60B 109.5
O4 C60 H60C 109.5
H60A C60 H60C 109.5
H60B C60 H60C 109.5
C61 O5 C64 105.7(3)
O5 C61 C62 107.7(3)
O5 C61 H61A 110.2
C62 C61 H61A 110.2
O5 C61 H61B 110.2
C62 C61 H61B 110.2
H61A C61 H61B 108.5
C63 C62 C61 103.2(3)
C63 C62 H62A 111.1
C61 C62 H62A 111.1
C63 C62 H62B 111.1
C61 C62 H62B 111.1
H62A C62 H62B 109.1
C62 C63 C64 102.8(3)
C62 C63 H63A 111.2
C64 C63 H63A 111.2
C62 C63 H63B 111.2
C64 C63 H63B 111.2
H63A C63 H63B 109.1
O5 C64 C63 105.4(3)
O5 C64 H64A 110.7
C63 C64 H64A 110.7
O5 C64 H64B 110.7
C63 C64 H64B 110.7
H64A C64 H64B 108.8

loop_
_geom_bond_atom_site_label_1
_geom_bond_atom_site_label_2
_geom_bond_distance
Si1 N4 1.8959(14)
Si1 N1 1.9043(14)
Si1 N3 1.9149(14)
Si1 N2 1.9227(15)
Si1 C24 1.9736(16)
Si1 C17 1.9947(16)
O1 C20 1.3734(19)
O1 C23 1.424(3)
O2 C27 1.383(2)
O2 C30 1.422(3)
N1 C1 1.346(2)
N1 C4 1.397(2)
N2 C5 1.313(2)
N2 C6 1.405(2)
N3 C12 1.314(2)
N3 C11 1.405(2)
N4 C16 1.347(2)
N4 C13 1.393(2)
C1 C2 1.407(3)
C1 H1 0.9500
C2 C3 1.382(3)
C2 H2 0.9500
C3 C4 1.396(2)
C3 H3 0.9500
C4 C5 1.413(3)
C5 H5 0.9500
C6 C7 1.390(2)
C6 C11 1.416(2)
C7 C8 1.386(3)
C7 H7 0.9500
C8 C9 1.391(3)
C8 H8 0.9500
C9 C10 1.388(3)
C9 H9 0.9500
C10 C11 1.390(2)
C10 H10 0.9500
C12 C13 1.406(2)
C12 H12 0.9500
C13 C14 1.403(2)
C14 C15 1.386(3)
C14 H14 0.9500
C15 C16 1.406(2)
C15 H15 0.9500
C16 H16 0.9500
C17 C22 1.397(2)
C17 C18 1.414(2)
C18 C19 1.393(2)
C18 H18 0.9500
C19 C20 1.391(3)
C19 H19 0.9500
C20 C21 1.388(3)
C21 C22 1.403(2)
C21 H21 0.9500
C22 H22 0.9500
C23 H23A 0.9800
C23 H23B 0.9800
C23 H23C 0.9800
C24 C25 1.392(3)
C24 C29 1.397(2)
C25 C26 1.406(2)
C25 H25 0.9500
C26 C27 1.375(3)
C26 H26 0.9500
C27 C28 1.377(3)
C28 C29 1.387(2)
C28 H28 0.9500
C29 H29 0.9500
C30 H30A 0.9800
C30 H30B 0.9800
C30 H30C 0.9800
Si2 N5 1.8959(15)
Si2 N8 1.8988(14)
Si2 N7 1.9111(15)
Si2 N6 1.9149(14)
Si2 C54 1.9799(16)
Si2 C47 1.9844(16)
O3 C50 1.3761(19)
O3 C53 1.423(2)
O4 C57 1.3756(19)
O4 C60 1.430(2)
N5 C31 1.338(2)
N5 C34 1.395(2)
N6 C35 1.316(2)
N6 C36 1.402(2)
N7 C42 1.312(2)
N7 C41 1.402(2)
N8 C46 1.342(2)
N8 C43 1.391(2)
C31 C32 1.400(3)
C31 H31 0.9500
C32 C33 1.382(4)
C32 H32 0.9500
C33 C34 1.404(3)
C33 H33 0.9500
C34 C35 1.405(3)
C35 H35 0.9500
C36 C37 1.391(2)
C36 C41 1.418(2)
C37 C38 1.380(3)
C37 H37 0.9500
C38 C39 1.386(3)
C38 H38 0.9500
C39 C40 1.395(3)
C39 H39 0.9500
C40 C41 1.393(2)
C40 H40 0.9500
C42 C43 1.410(3)
C42 H42 0.9500
C43 C44 1.403(2)
C44 C45 1.389(3)
C44 H44 0.9500
C45 C46 1.401(3)
C45 H45 0.9500
C46 H46 0.9500
C47 C48 1.402(2)
C47 C52 1.405(2)
C48 C49 1.390(2)
C48 H48 0.9500
C49 C50 1.395(2)
C49 H49 0.9500
C50 C51 1.383(2)
C51 C52 1.398(2)
C51 H51 0.9500
C52 H52 0.9500
C53 H53A 0.9800
C53 H53B 0.9800
C53 H53C 0.9800
C54 C55 1.394(2)
C54 C59 1.411(2)
C55 C56 1.401(2)
C55 H55 0.9500
C56 C57 1.386(2)
C56 H56 0.9500
C57 C58 1.398(2)
C58 C59 1.388(2)
C58 H58 0.9500
C59 H59 0.9500
C60 H60A 0.9800
C60 H60B 0.9800
C60 H60C 0.9800
O5 C61 1.422(3)
O5 C64 1.493(4)
C61 C62 1.537(5)
C61 H61A 0.9900
C61 H61B 0.9900
C62 C63 1.431(5)
C62 H62A 0.9900
C62 H62B 0.9900
C63 C64 1.506(6)
C63 H63A 0.9900
C63 H63B 0.9900
C64 H64A 0.9900
C64 H64B 0.9900

loop_
_geom_torsion_atom_site_label_1
_geom_torsion_atom_site_label_2
_geom_torsion_atom_site_label_3
_geom_torsion_atom_site_label_4
_geom_torsion
N4 Si1 N1 C1 -12.1(2)
N3 Si1 N1 C1 173.0(2)
N2 Si1 N1 C1 172.06(19)
C24 Si1 N1 C1 78.75(19)
C17 Si1 N1 C1 -98.23(19)
N4 Si1 N1 C4 169.56(10)
N3 Si1 N1 C4 -5.3(3)
N2 Si1 N1 C4 -6.26(11)
C24 Si1 N1 C4 -99.58(11)
C17 Si1 N1 C4 83.45(11)
N4 Si1 N2 C5 -158.7(2)
N1 Si1 N2 C5 6.45(12)
N3 Si1 N2 C5 -173.29(12)
C24 Si1 N2 C5 95.74(12)
C17 Si1 N2 C5 -82.64(12)
N4 Si1 N2 C6 16.7(3)
N1 Si1 N2 C6 -178.22(12)
N3 Si1 N2 C6 2.04(11)
C24 Si1 N2 C6 -88.93(12)
C17 Si1 N2 C6 92.69(12)
N4 Si1 N3 C12 -5.65(11)
N1 Si1 N3 C12 169.5(2)
N2 Si1 N3 C12 170.50(12)
C24 Si1 N3 C12 -96.41(12)
C17 Si1 N3 C12 81.00(12)
N4 Si1 N3 C11 -179.22(11)
N1 Si1 N3 C11 -4.0(3)
N2 Si1 N3 C11 -3.06(11)
C24 Si1 N3 C11 90.02(12)
C17 Si1 N3 C11 -92.57(11)
N1 Si1 N4 C16 3.08(19)
N3 Si1 N4 C16 -178.28(18)
N2 Si1 N4 C16 167.1(2)
C24 Si1 N4 C16 -86.95(18)
C17 Si1 N4 C16 90.76(18)
N1 Si1 N4 C13 -172.32(10)
N3 Si1 N4 C13 6.32(10)
N2 Si1 N4 C13 -8.3(3)
C24 Si1 N4 C13 97.66(11)
C17 Si1 N4 C13 -84.64(11)
C4 N1 C1 C2 -0.71(18)
Si1 N1 C1 C2 -179.09(14)
N1 C1 C2 C3 0.4(2)
C1 C2 C3 C4 0.0(2)
C2 C3 C4 N1 -0.45(19)
C2 C3 C4 C5 172.03(18)
C1 N1 C4 C3 0.72(18)
Si1 N1 C4 C3 179.62(11)
C1 N1 C4 C5 -173.43(14)
Si1 N1 C4 C5 5.47(17)
C6 N2 C5 C4 -179.65(14)
Si1 N2 C5 C4 -4.98(18)
C3 C4 C5 N2 -172.53(18)
N1 C4 C5 N2 -0.4(2)
C5 N2 C6 C7 -5.2(3)
Si1 N2 C6 C7 -179.85(14)
C5 N2 C6 C11 173.95(15)
Si1 N2 C6 C11 -0.69(17)
N2 C6 C7 C8 179.78(16)
C11 C6 C7 C8 0.7(2)
C6 C7 C8 C9 -0.3(3)
C7 C8 C9 C10 -0.1(3)
C8 C9 C10 C11 0.0(3)
C9 C10 C11 N3 -177.55(15)
C9 C10 C11 C6 0.4(2)
C12 N3 C11 C10 9.0(3)
Si1 N3 C11 C10 -178.46(13)
C12 N3 C11 C6 -169.02(15)
Si1 N3 C11 C6 3.50(17)
C7 C6 C11 C10 -0.7(2)
N2 C6 C11 C10 -179.94(14)
C7 C6 C11 N3 177.47(14)
N2 C6 C11 N3 -1.75(19)
C11 N3 C12 C13 176.22(14)
Si1 N3 C12 C13 3.60(18)
C16 N4 C13 C14 -0.92(17)
Si1 N4 C13 C14 176.05(10)
C16 N4 C13 C12 176.81(13)
Si1 N4 C13 C12 -6.22(17)
N3 C12 C13 N4 1.8(2)
N3 C12 C13 C14 178.68(17)
N4 C13 C14 C15 0.75(18)
C12 C13 C14 C15 -176.29(18)
C13 C14 C15 C16 -0.30(18)
C13 N4 C16 C15 0.73(17)
Si1 N4 C16 C15 -174.81(13)
C14 C15 C16 N4 -0.27(19)
N4 Si1 C17 C22 -74.90(14)
N1 Si1 C17 C22 36.81(14)
N3 Si1 C17 C22 -158.39(13)
N2 Si1 C17 C22 119.94(14)
N4 Si1 C17 C18 100.24(14)
N1 Si1 C17 C18 -148.06(14)
N3 Si1 C17 C18 16.74(14)
N2 Si1 C17 C18 -64.93(14)
C22 C17 C18 C19 0.4(2)
Si1 C17 C18 C19 -175.07(13)
C17 C18 C19 C20 0.4(3)
C23 O1 C20 C21 12.1(3)
C23 O1 C20 C19 -168.16(18)
C18 C19 C20 O1 179.49(16)
C18 C19 C20 C21 -0.8(3)
O1 C20 C21 C22 -179.93(16)
C19 C20 C21 C22 0.3(3)
C18 C17 C22 C21 -0.8(2)
Si1 C17 C22 C21 174.81(14)
C20 C21 C22 C17 0.5(3)
N4 Si1 C24 C25 -31.91(17)
N1 Si1 C24 C25 -143.51(17)
N3 Si1 C24 C25 51.65(17)
N2 Si1 C24 C25 133.39(16)
N4 Si1 C24 C29 147.07(16)
N1 Si1 C24 C29 35.47(16)
N3 Si1 C24 C29 -129.37(16)
N2 Si1 C24 C29 -47.63(16)
C29 C24 C25 C26 2.1(3)
Si1 C24 C25 C26 -178.82(16)
C24 C25 C26 C27 -0.8(3)
C25 C26 C27 C28 -2.0(3)
C25 C26 C27 O2 178.52(19)
C30 O2 C27 C26 -11.4(3)
C30 O2 C27 C28 169.1(2)
C26 C27 C28 C29 3.3(3)
O2 C27 C28 C29 -177.12(18)
C27 C28 C29 C24 -2.0(3)
C25 C24 C29 C28 -0.7(3)
Si1 C24 C29 C28 -179.77(16)
N8 Si2 N5 C31 5.3(2)
N7 Si2 N5 C31 178.7(2)
N6 Si2 N5 C31 -175.68(19)
C54 Si2 N5 C31 92.66(19)
C47 Si2 N5 C31 -84.06(19)
N8 Si2 N5 C34 -174.54(11)
N7 Si2 N5 C34 -1.1(3)
N6 Si2 N5 C34 4.51(11)
C54 Si2 N5 C34 -87.15(12)
C47 Si2 N5 C34 96.13(12)
N5 Si2 N6 C35 -4.42(12)
N8 Si2 N6 C35 172.0(2)
N7 Si2 N6 C35 174.13(12)
C54 Si2 N6 C35 82.80(12)
C47 Si2 N6 C35 -93.34(12)
N5 Si2 N6 C36 176.62(11)
N8 Si2 N6 C36 -7.0(3)
N7 Si2 N6 C36 -4.83(11)
C54 Si2 N6 C36 -96.16(11)
C47 Si2 N6 C36 87.70(11)
N5 Si2 N7 C42 -170.3(2)
N8 Si2 N7 C42 3.52(12)
N6 Si2 N7 C42 -175.94(12)
C54 Si2 N7 C42 -84.80(12)
C47 Si2 N7 C42 92.92(12)
N5 Si2 N7 C41 9.3(3)
N8 Si2 N7 C41 -176.79(11)
N6 Si2 N7 C41 3.75(11)
C54 Si2 N7 C41 94.89(11)
C47 Si2 N7 C41 -87.39(11)
N5 Si2 N8 C46 -8.5(2)
N7 Si2 N8 C46 173.20(19)
N6 Si2 N8 C46 175.4(2)
C54 Si2 N8 C46 -95.12(19)
C47 Si2 N8 C46 80.44(19)
N5 Si2 N8 C43 175.35(10)
N7 Si2 N8 C43 -2.96(11)
N6 Si2 N8 C43 -0.8(3)
C54 Si2 N8 C43 88.72(11)
C47 Si2 N8 C43 -95.73(11)
C34 N5 C31 C32 0.4(2)
Si2 N5 C31 C32 -179.46(15)
N5 C31 C32 C33 -0.3(2)
C31 C32 C33 C34 0.1(2)
C31 N5 C34 C33 -0.31(19)
Si2 N5 C34 C33 179.56(12)
C31 N5 C34 C35 176.07(15)
Si2 N5 C34 C35 -4.05(18)
C32 C33 C34 N5 0.1(2)
C32 C33 C34 C35 -175.1(2)
C36 N6 C35 C34 -177.93(15)
Si2 N6 C35 C34 3.28(18)
N5 C34 C35 N6 0.5(2)
C33 C34 C35 N6 175.6(2)
C35 N6 C36 C37 6.6(3)
Si2 N6 C36 C37 -174.61(13)
C35 N6 C36 C41 -173.78(15)
Si2 N6 C36 C41 5.01(17)
N6 C36 C37 C38 -179.69(15)
C41 C36 C37 C38 0.7(2)
C36 C37 C38 C39 0.1(3)
C37 C38 C39 C40 -0.2(3)
C38 C39 C40 C41 -0.4(3)
C39 C40 C41 N7 -177.78(16)
C39 C40 C41 C36 1.1(2)
C42 N7 C41 C40 -3.4(3)
Si2 N7 C41 C40 176.96(13)
C42 N7 C41 C36 177.62(15)
Si2 N7 C41 C36 -2.02(17)
C37 C36 C41 C40 -1.3(2)
N6 C36 C41 C40 179.03(14)
C37 C36 C41 N7 177.75(14)
N6 C36 C41 N7 -1.89(19)
C41 N7 C42 C43 177.17(15)
Si2 N7 C42 C43 -3.18(18)
C46 N8 C43 C44 0.50(19)
Si2 N8 C43 C44 177.98(12)
C46 N8 C43 C42 -175.35(14)
Si2 N8 C43 C42 2.13(18)
N7 C42 C43 N8 0.7(2)
N7 C42 C43 C44 -173.74(19)
N8 C43 C44 C45 0.0(2)
C42 C43 C44 C45 174.67(19)
C43 C44 C45 C46 -0.5(2)
C43 N8 C46 C45 -0.8(2)
Si2 N8 C46 C45 -177.09(15)
C44 C45 C46 N8 0.8(2)
N5 Si2 C47 C48 134.55(15)
N8 Si2 C47 C48 23.44(15)
N7 Si2 C47 C48 -60.23(15)
N6 Si2 C47 C48 -142.33(14)
N5 Si2 C47 C52 -38.80(15)
N8 Si2 C47 C52 -149.91(15)
N7 Si2 C47 C52 126.42(14)
N6 Si2 C47 C52 44.32(15)
C52 C47 C48 C49 2.9(3)
Si2 C47 C48 C49 -170.94(14)
C47 C48 C49 C50 0.2(3)
C53 O3 C50 C51 3.9(3)
C53 O3 C50 C49 -175.92(17)
C48 C49 C50 O3 176.19(16)
C48 C49 C50 C51 -3.6(3)
O3 C50 C51 C52 -176.17(16)
C49 C50 C51 C52 3.6(3)
C50 C51 C52 C47 -0.3(3)
C48 C47 C52 C51 -2.9(3)
Si2 C47 C52 C51 170.99(14)
N5 Si2 C54 C55 115.65(14)
N8 Si2 C54 C55 -133.14(14)
N7 Si2 C54 C55 -49.49(14)
N6 Si2 C54 C55 32.58(14)
N5 Si2 C54 C59 -60.62(13)
N8 Si2 C54 C59 50.59(13)
N7 Si2 C54 C59 134.23(13)
N6 Si2 C54 C59 -143.69(13)
C59 C54 C55 C56 2.0(2)
Si2 C54 C55 C56 -174.45(12)
C54 C55 C56 C57 0.2(2)
C60 O4 C57 C56 -3.5(2)
C60 O4 C57 C58 175.48(16)
C55 C56 C57 O4 176.43(15)
C55 C56 C57 C58 -2.6(2)
O4 C57 C58 C59 -176.56(15)
C56 C57 C58 C59 2.5(2)
C57 C58 C59 C54 -0.2(3)
C55 C54 C59 C58 -2.0(2)
Si2 C54 C59 C58 174.60(13)
C64 O5 C61 C62 4.3(3)
O5 C61 C62 C63 -27.3(4)
C61 C62 C63 C64 37.8(3)
C61 O5 C64 C63 19.1(3)
C62 C63 C64 O5 -36.4(3)
